data_7124399
loop_
_publ_author_name
'Topi\'c, Filip'
'Lisac, Katarina'
'Arhangelskis, Mihails'
'Rissanen, Kari'
'Cin\<ci\'c, Dominik'
'Fri\<s\<ci\'c, Tomislav'

_publ_section_title
;
 Cocrystal trimorphism as a consequence of orthogonality of halogen- and
 hydrogen-bonds synthons
;
_journal_name_full 'Chemical Communications'
_journal_paper_doi 10.1039/C9CC06735C
_journal_year 2019
_chemical_formula_moiety 'C13 H13 O P'
_chemical_formula_sum 'C13 H13 O P'
_chemical_formula_weight 216.20
_space_group_crystal_system monoclinic
_space_group_IT_number 14
_space_group_name_Hall '-P 2yn'
_space_group_name_H-M_alt 'P 1 21/n 1'
_symmetry_space_group_name_Hall '-P 2yn'
_symmetry_space_group_name_H-M 'P 1 21/n 1'
_atom_sites_solution_hydrogens geom
_atom_sites_solution_primary iterative
_atom_sites_solution_secondary difmap
_audit_creation_method SHELXL-2017/1
_audit_update_record
;
2018-03-23 deposited with the CCDC.    2019-10-25 downloaded from the CCDC.
;
_cell_angle_alpha 90
_cell_angle_beta 101.535(5)
_cell_angle_gamma 90
_cell_formula_units_Z 12
_cell_length_a 8.6356(4)
_cell_length_b 24.2366(12)
_cell_length_c 16.6059(9)
_cell_measurement_reflns_used 4911
_cell_measurement_temperature 123.0(1)
_cell_measurement_theta_max 30.5330
_cell_measurement_theta_min 2.5750
_cell_volume 3405.4(3)
_computing_cell_refinement 'CrysAlisPro 1.171.38.46 (Rigaku OD, 2015)'
_computing_data_collection 'CrysAlisPro 1.171.38.46 (Rigaku OD, 2015)'
_computing_data_reduction 'CrysAlisPro 1.171.38.46 (Rigaku OD, 2015)'
_computing_publication_material 'OLEX2 (Dolomanov et al., 2009) & WinGX publication routines (Farrugia, 2012)'
_computing_structure_refinement 'SHELXL-2017/1 (Sheldrick, 2015)'
_computing_structure_solution 'SHELXT-2014/5 (Sheldrick, 2015)'
_diffrn_ambient_temperature 123.0(1)
_diffrn_detector_area_resol_mean 9
_diffrn_measured_fraction_theta_full 0.996
_diffrn_measured_fraction_theta_max 0.844
_diffrn_measurement_device '95mm CCD camera on \k-goniostat'
_diffrn_measurement_device_type KappaCCD
_diffrn_measurement_method '\f scans + \w scans'
_diffrn_radiation_monochromator 'horizonally mounted graphite crystal'
_diffrn_radiation_source 'fine-focus sealed tube'
_diffrn_radiation_type MoK\a
_diffrn_radiation_wavelength 0.71073
_diffrn_reflns_av_R_equivalents 0.0336
_diffrn_reflns_av_unetI/netI 0.0680
_diffrn_reflns_Laue_measured_fraction_full 0.996
_diffrn_reflns_Laue_measured_fraction_max 0.844
_diffrn_reflns_limit_h_max 7
_diffrn_reflns_limit_h_min -12
_diffrn_reflns_limit_k_max 33
_diffrn_reflns_limit_k_min -31
_diffrn_reflns_limit_l_max 22
_diffrn_reflns_limit_l_min -23
_diffrn_reflns_number 17889
_diffrn_reflns_point_group_measured_fraction_full 0.996
_diffrn_reflns_point_group_measured_fraction_max 0.844
_diffrn_reflns_theta_full 25.250
_diffrn_reflns_theta_max 30.935
_diffrn_reflns_theta_min 2.095
_exptl_absorpt_coefficient_mu 0.211
_exptl_absorpt_correction_T_max 1.00000
_exptl_absorpt_correction_T_min 0.94615
_exptl_absorpt_correction_type multi-scan
_exptl_absorpt_process_details
;
CrysAlisPro 1.171.38.46 (Rigaku Oxford Diffraction, 2015)
Empirical absorption correction using spherical harmonics,
 implemented in SCALE3 ABSPACK scaling algorithm.
;
_exptl_crystal_colour colourless
_exptl_crystal_density_diffrn 1.265
_exptl_crystal_density_method 'not measured'
_exptl_crystal_description plate
_exptl_crystal_F_000 1368
_exptl_crystal_recrystallization_method 'Re-crystallisation from solvent: nitromethane'
_exptl_crystal_size_max 0.420
_exptl_crystal_size_mid 0.270
_exptl_crystal_size_min 0.090
_refine_diff_density_max 0.539
_refine_diff_density_min -0.409
_refine_diff_density_rms 0.060
_refine_ls_extinction_method none
_refine_ls_goodness_of_fit_ref 1.025
_refine_ls_hydrogen_treatment constr
_refine_ls_matrix_type full
_refine_ls_number_parameters 409
_refine_ls_number_reflns 9114
_refine_ls_number_restraints 0
_refine_ls_restrained_S_all 1.025
_refine_ls_R_factor_all 0.1060
_refine_ls_R_factor_gt 0.0587
_refine_ls_shift/su_max 0.001
_refine_ls_shift/su_mean 0.000
_refine_ls_structure_factor_coef Fsqd
_refine_ls_weighting_details 'w=1/[\s^2^(Fo^2^)+(0.0547P)^2^+0.9666P] where P=(Fo^2^+2Fc^2^)/3'
_refine_ls_weighting_scheme calc
_refine_ls_wR_factor_gt 0.1236
_refine_ls_wR_factor_ref 0.1480
_reflns_Friedel_coverage 0.000
_reflns_number_gt 5590
_reflns_number_total 9114
_reflns_threshold_expression 'I > 2\s(I)'
_cod_data_source_file c9cc06735c2.cif
_cod_data_source_block mdppo_123K
_cod_database_code 7124399
_shelx_shelxl_version_number 2017/1
_shelx_space_group_comment
;
The symmetry employed for this shelxl refinement is uniquely defined
by the following loop, which should always be used as a source of
symmetry information in preference to the above space-group names.
They are only intended as comments.
;
_shelx_estimated_absorpt_t_min 0.916
_shelx_estimated_absorpt_t_max 0.981

loop_
_space_group_symop_operation_xyz
'x, y, z'
'-x+1/2, y+1/2, -z+1/2'
'-x, -y, -z'
'x-1/2, -y-1/2, z-1/2'

loop_
_atom_site_label
_atom_site_type_symbol
_atom_site_fract_x
_atom_site_fract_y
_atom_site_fract_z
_atom_site_U_iso_or_equiv
_atom_site_adp_type
_atom_site_occupancy
_atom_site_site_symmetry_order
_atom_site_calc_flag
_atom_site_refinement_flags_posn
_atom_site_refinement_flags_adp
C1A C 0.3009(2) 0.16481(8) 0.23189(13) 0.0210(4) Uani 1 1 d . .
C2A C 0.4535(2) 0.14895(9) 0.27011(14) 0.0274(5) Uani 1 1 d . .
H2A H 0.473582 0.136578 0.325504 0.033 Uiso 1 1 calc R U
C3A C 0.5764(3) 0.15128(10) 0.22694(16) 0.0353(6) Uani 1 1 d . .
H3A H 0.679077 0.139058 0.252295 0.042 Uiso 1 1 calc R U
C4A C 0.5491(3) 0.17139(10) 0.14711(16) 0.0365(6) Uani 1 1 d . .
H4A H 0.632970 0.173234 0.117919 0.044 Uiso 1 1 calc R U
C5A C 0.3989(3) 0.18875(10) 0.11025(15) 0.0362(6) Uani 1 1 d . .
H5A H 0.380837 0.203427 0.056129 0.043 Uiso 1 1 calc R U
C6A C 0.2738(3) 0.18496(9) 0.15161(13) 0.0295(5) Uani 1 1 d . .
H6A H 0.170556 0.196051 0.125234 0.035 Uiso 1 1 calc R U
C7A C 0.0801(2) 0.08464(8) 0.27063(12) 0.0216(4) Uani 1 1 d . .
C8A C 0.1133(3) 0.05352(9) 0.20590(14) 0.0317(5) Uani 1 1 d . .
H8A H 0.171416 0.069677 0.169057 0.038 Uiso 1 1 calc R U
C9A C 0.0631(3) -0.00065(9) 0.19421(16) 0.0375(6) Uani 1 1 d . .
H9A H 0.087552 -0.021417 0.149867 0.045 Uiso 1 1 calc R U
C10A C -0.0223(3) -0.02446(9) 0.24668(15) 0.0372(6) Uani 1 1 d . .
H10A H -0.057032 -0.061602 0.238549 0.045 Uiso 1 1 calc R U
C11A C -0.0572(3) 0.00575(10) 0.31111(16) 0.0438(7) Uani 1 1 d . .
H11A H -0.116402 -0.010613 0.347271 0.053 Uiso 1 1 calc R U
C12A C -0.0060(3) 0.06014(10) 0.32344(15) 0.0352(6) Uani 1 1 d . .
H12A H -0.029982 0.080632 0.368157 0.042 Uiso 1 1 calc R U
C13A C -0.0138(2) 0.19888(8) 0.24372(13) 0.0240(5) Uani 1 1 d . .
H13A H -0.096525 0.197691 0.276376 0.036 Uiso 1 1 calc R U
H13B H -0.056975 0.185947 0.187820 0.036 Uiso 1 1 calc R U
H13C H 0.024188 0.236849 0.241623 0.036 Uiso 1 1 calc R U
O1A O 0.20319(17) 0.16505(6) 0.38014(8) 0.0251(3) Uani 1 1 d . .
P1A P 0.14699(6) 0.15525(2) 0.29003(3) 0.01890(13) Uani 1 1 d . .
C1B C 0.6335(2) 0.16347(8) 0.56398(12) 0.0218(4) Uani 1 1 d . .
C2B C 0.7791(3) 0.13783(9) 0.59264(14) 0.0293(5) Uani 1 1 d . .
H2B H 0.795280 0.116767 0.641865 0.035 Uiso 1 1 calc R U
C3B C 0.9006(3) 0.14314(10) 0.54905(15) 0.0343(6) Uani 1 1 d . .
H3B H 0.998714 0.125113 0.568151 0.041 Uiso 1 1 calc R U
C4B C 0.8787(3) 0.17460(10) 0.47798(15) 0.0346(6) Uani 1 1 d . .
H4B H 0.962204 0.178553 0.448872 0.041 Uiso 1 1 calc R U
C5B C 0.7352(3) 0.20022(10) 0.44952(15) 0.0350(6) Uani 1 1 d . .
H5B H 0.720248 0.221773 0.400794 0.042 Uiso 1 1 calc R U
C6B C 0.6122(3) 0.19451(9) 0.49216(14) 0.0296(5) Uani 1 1 d . .
H6B H 0.513442 0.211909 0.472015 0.036 Uiso 1 1 calc R U
C7B C 0.4232(2) 0.08104(8) 0.60033(13) 0.0221(4) Uani 1 1 d . .
C8B C 0.3195(3) 0.06400(9) 0.52859(13) 0.0276(5) Uani 1 1 d . .
H8B H 0.269792 0.090571 0.489847 0.033 Uiso 1 1 calc R U
C9B C 0.2896(3) 0.00812(9) 0.51426(15) 0.0338(6) Uani 1 1 d . .
H9B H 0.218561 -0.003376 0.465858 0.041 Uiso 1 1 calc R U
C10B C 0.3625(3) -0.03085(10) 0.57009(16) 0.0386(6) Uani 1 1 d . .
H10B H 0.341503 -0.068971 0.559977 0.046 Uiso 1 1 calc R U
C11B C 0.4662(3) -0.01430(10) 0.64064(16) 0.0431(7) Uani 1 1 d . .
H11B H 0.516942 -0.041123 0.678659 0.052 Uiso 1 1 calc R U
C12B C 0.4960(3) 0.04109(9) 0.65595(14) 0.0335(6) Uani 1 1 d . .
H12B H 0.566745 0.052147 0.704709 0.040 Uiso 1 1 calc R U
C13B C 0.3160(2) 0.19476(8) 0.57868(13) 0.0239(5) Uani 1 1 d . .
H13D H 0.231618 0.190231 0.609793 0.036 Uiso 1 1 calc R U
H13E H 0.276786 0.183950 0.521357 0.036 Uiso 1 1 calc R U
H13F H 0.349498 0.233456 0.580823 0.036 Uiso 1 1 calc R U
O1B O 0.54012(17) 0.16079(6) 0.71284(8) 0.0250(3) Uani 1 1 d . .
P1B P 0.48049(6) 0.15210(2) 0.62263(3) 0.01861(13) Uani 1 1 d . .
C1C C 0.9533(2) 0.16234(8) 0.89390(12) 0.0202(4) Uani 1 1 d . .
C2C C 1.1046(2) 0.14284(9) 0.92882(14) 0.0257(5) Uani 1 1 d . .
H2C H 1.124220 0.127355 0.982459 0.031 Uiso 1 1 calc R U
C3C C 1.2261(3) 0.14607(9) 0.88526(15) 0.0310(5) Uani 1 1 d . .
H3C H 1.327891 0.132059 0.908755 0.037 Uiso 1 1 calc R U
C4C C 1.1992(3) 0.16971(9) 0.80750(14) 0.0310(5) Uani 1 1 d . .
H4C H 1.282713 0.172273 0.778124 0.037 Uiso 1 1 calc R U
C5C C 1.0504(3) 0.18953(10) 0.77292(14) 0.0321(5) Uani 1 1 d . .
H5C H 1.032280 0.205941 0.719911 0.039 Uiso 1 1 calc R U
C6C C 0.9268(3) 0.18555(9) 0.81548(13) 0.0277(5) Uani 1 1 d . .
H6C H 0.824501 0.198664 0.790989 0.033 Uiso 1 1 calc R U
C7C C 0.7302(2) 0.08828(8) 0.94810(13) 0.0221(4) Uani 1 1 d . .
C8C C 0.6165(3) 0.06985(9) 0.88065(14) 0.0275(5) Uani 1 1 d . .
H8C H 0.574544 0.094583 0.837392 0.033 Uiso 1 1 calc R U
C9C C 0.5657(3) 0.01540(9) 0.87750(15) 0.0353(6) Uani 1 1 d . .
H9C H 0.487282 0.003097 0.832567 0.042 Uiso 1 1 calc R U
C10C C 0.6292(3) -0.02114(10) 0.93976(17) 0.0394(6) Uani 1 1 d . .
H10C H 0.595584 -0.058536 0.936632 0.047 Uiso 1 1 calc R U
C11C C 0.7407(3) -0.00344(10) 1.00611(16) 0.0401(6) Uani 1 1 d . .
H11C H 0.783488 -0.028637 1.048577 0.048 Uiso 1 1 calc R U
C12C C 0.7905(3) 0.05109(9) 1.01098(14) 0.0312(5) Uani 1 1 d . .
H12C H 0.866051 0.063244 1.057274 0.037 Uiso 1 1 calc R U
C13C C 0.6450(2) 0.20187(8) 0.91152(13) 0.0234(5) Uani 1 1 d . .
H13G H 0.563764 0.201433 0.945105 0.035 Uiso 1 1 calc R U
H13H H 0.599648 0.188548 0.856103 0.035 Uiso 1 1 calc R U
H13I H 0.683911 0.239631 0.908287 0.035 Uiso 1 1 calc R U
O1C O 0.87692(17) 0.17105(6) 1.04517(8) 0.0260(3) Uani 1 1 d . .
P1C P 0.80567(6) 0.15795(2) 0.95736(3) 0.01864(13) Uani 1 1 d . .

loop_
_atom_site_aniso_label
_atom_site_aniso_U_11
_atom_site_aniso_U_22
_atom_site_aniso_U_33
_atom_site_aniso_U_23
_atom_site_aniso_U_13
_atom_site_aniso_U_12
C1A 0.0201(10) 0.0204(10) 0.0218(11) -0.0020(8) 0.0024(9) -0.0025(8)
C2A 0.0235(11) 0.0267(11) 0.0299(12) 0.0025(9) 0.0002(10) -0.0006(9)
C3A 0.0206(12) 0.0368(13) 0.0479(16) 0.0020(11) 0.0054(11) -0.0026(10)
C4A 0.0286(13) 0.0435(15) 0.0411(15) -0.0061(12) 0.0158(12) -0.0093(11)
C5A 0.0382(15) 0.0474(15) 0.0241(12) -0.0003(11) 0.0094(11) -0.0079(12)
C6A 0.0234(12) 0.0406(13) 0.0231(11) 0.0036(10) 0.0010(9) -0.0019(10)
C7A 0.0213(11) 0.0223(10) 0.0196(10) -0.0013(8) -0.0002(9) 0.0014(8)
C8A 0.0348(14) 0.0309(12) 0.0320(13) -0.0061(10) 0.0125(11) -0.0032(10)
C9A 0.0398(15) 0.0295(13) 0.0446(15) -0.0139(11) 0.0121(12) -0.0009(11)
C10A 0.0403(15) 0.0225(12) 0.0464(16) -0.0049(11) 0.0030(13) -0.0069(10)
C11A 0.0581(18) 0.0328(14) 0.0455(16) -0.0024(12) 0.0221(14) -0.0154(13)
C12A 0.0463(15) 0.0311(13) 0.0328(13) -0.0061(10) 0.0184(12) -0.0074(11)
C13A 0.0243(11) 0.0237(11) 0.0227(11) -0.0015(8) 0.0016(9) 0.0019(9)
O1A 0.0310(8) 0.0261(8) 0.0162(7) -0.0025(6) 0.0002(6) 0.0010(6)
P1A 0.0206(3) 0.0198(3) 0.0154(3) -0.0008(2) 0.0016(2) -0.0001(2)
C1B 0.0222(11) 0.0226(10) 0.0200(11) -0.0051(8) 0.0029(9) -0.0035(8)
C2B 0.0240(12) 0.0327(12) 0.0296(12) 0.0010(10) 0.0021(10) -0.0031(10)
C3B 0.0200(11) 0.0410(14) 0.0413(15) -0.0054(11) 0.0049(11) -0.0022(10)
C4B 0.0316(13) 0.0408(14) 0.0352(14) -0.0118(11) 0.0160(11) -0.0151(11)
C5B 0.0407(15) 0.0379(14) 0.0290(13) 0.0024(10) 0.0132(11) -0.0077(11)
C6B 0.0327(13) 0.0298(12) 0.0266(12) 0.0042(10) 0.0065(10) 0.0016(10)
C7B 0.0239(11) 0.0224(10) 0.0207(11) -0.0024(8) 0.0065(9) -0.0034(9)
C8B 0.0285(12) 0.0285(11) 0.0238(11) -0.0012(9) 0.0005(10) -0.0035(10)
C9B 0.0357(14) 0.0326(13) 0.0315(13) -0.0074(10) 0.0029(11) -0.0102(11)
C10B 0.0521(17) 0.0213(11) 0.0439(15) -0.0061(11) 0.0133(13) -0.0077(11)
C11B 0.0650(19) 0.0239(12) 0.0368(15) 0.0017(11) 0.0012(14) 0.0011(12)
C12B 0.0456(15) 0.0258(12) 0.0253(12) 0.0007(9) -0.0021(11) 0.0004(11)
C13B 0.0226(11) 0.0255(11) 0.0225(11) -0.0005(9) 0.0018(9) 0.0014(9)
O1B 0.0276(8) 0.0285(8) 0.0169(7) -0.0031(6) 0.0000(6) 0.0009(6)
P1B 0.0202(3) 0.0196(3) 0.0152(3) -0.0005(2) 0.0015(2) -0.0006(2)
C1C 0.0204(10) 0.0199(10) 0.0198(10) -0.0021(8) 0.0027(8) -0.0023(8)
C2C 0.0230(11) 0.0275(11) 0.0255(12) 0.0021(9) 0.0019(9) 0.0008(9)
C3C 0.0225(11) 0.0327(12) 0.0380(14) -0.0038(10) 0.0068(10) -0.0014(10)
C4C 0.0293(13) 0.0347(13) 0.0320(13) -0.0080(10) 0.0132(11) -0.0096(10)
C5C 0.0364(14) 0.0381(13) 0.0226(12) 0.0009(10) 0.0079(10) -0.0087(11)
C6C 0.0251(12) 0.0341(12) 0.0223(11) 0.0021(9) 0.0006(9) -0.0024(10)
C7C 0.0234(11) 0.0222(10) 0.0224(11) -0.0001(8) 0.0089(9) 0.0005(8)
C8C 0.0297(12) 0.0279(11) 0.0246(11) 0.0013(9) 0.0048(10) -0.0007(9)
C9C 0.0411(15) 0.0321(13) 0.0332(13) -0.0086(10) 0.0087(12) -0.0088(11)
C10C 0.0515(17) 0.0228(12) 0.0497(16) -0.0028(11) 0.0239(14) -0.0065(11)
C11C 0.0494(17) 0.0267(13) 0.0447(16) 0.0120(11) 0.0104(13) 0.0031(11)
C12C 0.0322(13) 0.0297(12) 0.0303(13) 0.0043(10) 0.0031(11) 0.0023(10)
C13C 0.0212(11) 0.0220(10) 0.0249(11) 0.0000(9) -0.0002(9) 0.0031(8)
O1C 0.0270(8) 0.0316(8) 0.0173(8) -0.0039(6) -0.0002(6) 0.0009(7)
P1C 0.0189(3) 0.0197(3) 0.0166(3) -0.0005(2) 0.0017(2) 0.0009(2)

loop_
_atom_type_symbol
_atom_type_description
_atom_type_scat_dispersion_real
_atom_type_scat_dispersion_imag
_atom_type_scat_source
C C 0.0033 0.0016 'International Tables Vol C Tables 4.2.6.8 and 6.1.1.4'
H H 0.0000 0.0000 'International Tables Vol C Tables 4.2.6.8 and 6.1.1.4'
O O 0.0106 0.0060 'International Tables Vol C Tables 4.2.6.8 and 6.1.1.4'
P P 0.1023 0.0942 'International Tables Vol C Tables 4.2.6.8 and 6.1.1.4'

loop_
_geom_angle_atom_site_label_1
_geom_angle_atom_site_label_2
_geom_angle_atom_site_label_3
_geom_angle
C6A C1A C2A 119.55(19)
C6A C1A P1A 123.68(16)
C2A C1A P1A 116.73(16)
C3A C2A C1A 120.0(2)
C3A C2A H2A 120.0
C1A C2A H2A 120.0
C4A C3A C2A 120.2(2)
C4A C3A H3A 119.9
C2A C3A H3A 119.9
C5A C4A C3A 119.6(2)
C5A C4A H4A 120.2
C3A C4A H4A 120.2
C4A C5A C6A 120.8(2)
C4A C5A H5A 119.6
C6A C5A H5A 119.6
C5A C6A C1A 119.7(2)
C5A C6A H6A 120.2
C1A C6A H6A 120.2
C8A C7A C12A 118.4(2)
C8A C7A P1A 122.82(16)
C12A C7A P1A 118.81(16)
C9A C8A C7A 121.1(2)
C9A C8A H8A 119.5
C7A C8A H8A 119.5
C10A C9A C8A 120.1(2)
C10A C9A H9A 119.9
C8A C9A H9A 119.9
C9A C10A C11A 119.8(2)
C9A C10A H10A 120.1
C11A C10A H10A 120.1
C10A C11A C12A 120.3(2)
C10A C11A H11A 119.8
C12A C11A H11A 119.8
C7A C12A C11A 120.4(2)
C7A C12A H12A 119.8
C11A C12A H12A 119.8
P1A C13A H13A 109.5
P1A C13A H13B 109.5
H13A C13A H13B 109.5
P1A C13A H13C 109.5
H13A C13A H13C 109.5
H13B C13A H13C 109.5
O1A P1A C13A 113.83(9)
O1A P1A C1A 112.81(9)
C13A P1A C1A 106.54(10)
O1A P1A C7A 110.80(9)
C13A P1A C7A 106.77(10)
C1A P1A C7A 105.55(9)
C6B C1B C2B 119.22(19)
C6B C1B P1B 123.88(17)
C2B C1B P1B 116.88(16)
C3B C2B C1B 120.1(2)
C3B C2B H2B 120.0
C1B C2B H2B 120.0
C4B C3B C2B 120.3(2)
C4B C3B H3B 119.9
C2B C3B H3B 119.9
C5B C4B C3B 119.9(2)
C5B C4B H4B 120.0
C3B C4B H4B 120.0
C4B C5B C6B 120.2(2)
C4B C5B H5B 119.9
C6B C5B H5B 119.9
C1B C6B C5B 120.3(2)
C1B C6B H6B 119.8
C5B C6B H6B 119.8
C12B C7B C8B 119.0(2)
C12B C7B P1B 117.10(17)
C8B C7B P1B 123.80(16)
C9B C8B C7B 119.9(2)
C9B C8B H8B 120.1
C7B C8B H8B 120.1
C10B C9B C8B 120.4(2)
C10B C9B H9B 119.8
C8B C9B H9B 119.8
C11B C10B C9B 120.0(2)
C11B C10B H10B 120.0
C9B C10B H10B 120.0
C12B C11B C10B 120.2(2)
C12B C11B H11B 119.9
C10B C11B H11B 119.9
C11B C12B C7B 120.6(2)
C11B C12B H12B 119.7
C7B C12B H12B 119.7
P1B C13B H13D 109.5
P1B C13B H13E 109.5
H13D C13B H13E 109.5
P1B C13B H13F 109.5
H13D C13B H13F 109.5
H13E C13B H13F 109.5
O1B P1B C13B 114.36(9)
O1B P1B C7B 111.32(9)
C13B P1B C7B 107.70(10)
O1B P1B C1B 111.97(9)
C13B P1B C1B 107.30(10)
C7B P1B C1B 103.52(9)
C6C C1C C2C 119.19(19)
C6C C1C P1C 124.29(16)
C2C C1C P1C 116.46(15)
C3C C2C C1C 120.3(2)
C3C C2C H2C 119.9
C1C C2C H2C 119.9
C4C C3C C2C 120.2(2)
C4C C3C H3C 119.9
C2C C3C H3C 119.9
C5C C4C C3C 119.8(2)
C5C C4C H4C 120.1
C3C C4C H4C 120.1
C4C C5C C6C 120.4(2)
C4C C5C H5C 119.8
C6C C5C H5C 119.8
C1C C6C C5C 120.1(2)
C1C C6C H6C 120.0
C5C C6C H6C 120.0
C12C C7C C8C 119.1(2)
C12C C7C P1C 117.71(17)
C8C C7C P1C 123.19(16)
C9C C8C C7C 119.8(2)
C9C C8C H8C 120.1
C7C C8C H8C 120.1
C10C C9C C8C 120.3(2)
C10C C9C H9C 119.9
C8C C9C H9C 119.9
C11C C10C C9C 120.4(2)
C11C C10C H10C 119.8
C9C C10C H10C 119.8
C10C C11C C12C 120.1(2)
C10C C11C H11C 119.9
C12C C11C H11C 119.9
C11C C12C C7C 120.4(2)
C11C C12C H12C 119.8
C7C C12C H12C 119.8
P1C C13C H13G 109.5
P1C C13C H13H 109.5
H13G C13C H13H 109.5
P1C C13C H13I 109.5
H13G C13C H13I 109.5
H13H C13C H13I 109.5
O1C P1C C13C 114.80(9)
O1C P1C C7C 110.61(9)
C13C P1C C7C 106.49(10)
O1C P1C C1C 110.71(9)
C13C P1C C1C 107.02(10)
C7C P1C C1C 106.81(9)

loop_
_geom_bond_atom_site_label_1
_geom_bond_atom_site_label_2
_geom_bond_distance
C1A C6A 1.395(3)
C1A C2A 1.397(3)
C1A P1A 1.807(2)
C2A C3A 1.395(3)
C2A H2A 0.9500
C3A C4A 1.388(3)
C3A H3A 0.9500
C4A C5A 1.384(3)
C4A H4A 0.9500
C5A C6A 1.394(3)
C5A H5A 0.9500
C6A H6A 0.9500
C7A C8A 1.389(3)
C7A C12A 1.391(3)
C7A P1A 1.814(2)
C8A C9A 1.384(3)
C8A H8A 0.9500
C9A C10A 1.375(3)
C9A H9A 0.9500
C10A C11A 1.379(3)
C10A H10A 0.9500
C11A C12A 1.392(3)
C11A H11A 0.9500
C12A H12A 0.9500
C13A P1A 1.792(2)
C13A H13A 0.9800
C13A H13B 0.9800
C13A H13C 0.9800
O1A P1A 1.4969(14)
C1B C6B 1.391(3)
C1B C2B 1.398(3)
C1B P1B 1.812(2)
C2B C3B 1.395(3)
C2B H2B 0.9500
C3B C4B 1.386(3)
C3B H3B 0.9500
C4B C5B 1.382(3)
C4B H4B 0.9500
C5B C6B 1.397(3)
C5B H5B 0.9500
C6B H6B 0.9500
C7B C12B 1.398(3)
C7B C8B 1.402(3)
C7B P1B 1.810(2)
C8B C9B 1.390(3)
C8B H8B 0.9500
C9B C10B 1.384(3)
C9B H9B 0.9500
C10B C11B 1.384(3)
C10B H10B 0.9500
C11B C12B 1.381(3)
C11B H11B 0.9500
C12B H12B 0.9500
C13B P1B 1.790(2)
C13B H13D 0.9800
C13B H13E 0.9800
C13B H13F 0.9800
O1B P1B 1.4984(14)
C1C C6C 1.395(3)
C1C C2C 1.401(3)
C1C P1C 1.812(2)
C2C C3C 1.391(3)
C2C H2C 0.9500
C3C C4C 1.389(3)
C3C H3C 0.9500
C4C C5C 1.385(3)
C4C H4C 0.9500
C5C C6C 1.397(3)
C5C H5C 0.9500
C6C H6C 0.9500
C7C C12C 1.399(3)
C7C C8C 1.407(3)
C7C P1C 1.805(2)
C8C C9C 1.388(3)
C8C H8C 0.9500
C9C C10C 1.388(3)
C9C H9C 0.9500
C10C C11C 1.379(4)
C10C H10C 0.9500
C11C C12C 1.387(3)
C11C H11C 0.9500
C12C H12C 0.9500
C13C P1C 1.793(2)
C13C H13G 0.9800
C13C H13H 0.9800
C13C H13I 0.9800
O1C P1C 1.4990(14)

loop_
_geom_torsion_atom_site_label_1
_geom_torsion_atom_site_label_2
_geom_torsion_atom_site_label_3
_geom_torsion_atom_site_label_4
_geom_torsion
C6A C1A C2A C3A -2.5(3)
P1A C1A C2A C3A 175.30(17)
C1A C2A C3A C4A 2.6(3)
C2A C3A C4A C5A -0.5(4)
C3A C4A C5A C6A -1.7(4)
C4A C5A C6A C1A 1.7(4)
C2A C1A C6A C5A 0.4(3)
P1A C1A C6A C5A -177.27(17)
C12A C7A C8A C9A -0.4(3)
P1A C7A C8A C9A 178.58(19)
C7A C8A C9A C10A 0.5(4)
C8A C9A C10A C11A -0.2(4)
C9A C10A C11A C12A -0.2(4)
C8A C7A C12A C11A -0.1(4)
P1A C7A C12A C11A -179.0(2)
C10A C11A C12A C7A 0.4(4)
C6A C1A P1A O1A -147.06(17)
C2A C1A P1A O1A 35.23(19)
C6A C1A P1A C13A -21.5(2)
C2A C1A P1A C13A 160.83(16)
C6A C1A P1A C7A 91.81(19)
C2A C1A P1A C7A -85.90(18)
C8A C7A P1A O1A -138.83(18)
C12A C7A P1A O1A 40.1(2)
C8A C7A P1A C13A 96.7(2)
C12A C7A P1A C13A -84.3(2)
C8A C7A P1A C1A -16.4(2)
C12A C7A P1A C1A 162.54(18)
C6B C1B C2B C3B -0.5(3)
P1B C1B C2B C3B 177.75(17)
C1B C2B C3B C4B 1.1(3)
C2B C3B C4B C5B -0.9(3)
C3B C4B C5B C6B 0.0(4)
C2B C1B C6B C5B -0.4(3)
P1B C1B C6B C5B -178.49(17)
C4B C5B C6B C1B 0.6(3)
C12B C7B C8B C9B 0.7(3)
P1B C7B C8B C9B 176.09(17)
C7B C8B C9B C10B -0.5(3)
C8B C9B C10B C11B -0.1(4)
C9B C10B C11B C12B 0.6(4)
C10B C11B C12B C7B -0.5(4)
C8B C7B C12B C11B -0.2(3)
P1B C7B C12B C11B -175.90(19)
C12B C7B P1B O1B -25.6(2)
C8B C7B P1B O1B 158.91(17)
C12B C7B P1B C13B -151.67(17)
C8B C7B P1B C13B 32.8(2)
C12B C7B P1B C1B 94.89(18)
C8B C7B P1B C1B -80.63(19)
C6B C1B P1B O1B -133.79(18)
C2B C1B P1B O1B 48.06(19)
C6B C1B P1B C13B -7.5(2)
C2B C1B P1B C13B 174.32(16)
C6B C1B P1B C7B 106.20(19)
C2B C1B P1B C7B -71.96(18)
C6C C1C C2C C3C -0.7(3)
P1C C1C C2C C3C -178.20(16)
C1C C2C C3C C4C 1.4(3)
C2C C3C C4C C5C -0.8(3)
C3C C4C C5C C6C -0.5(3)
C2C C1C C6C C5C -0.5(3)
P1C C1C C6C C5C 176.78(17)
C4C C5C C6C C1C 1.1(3)
C12C C7C C8C C9C 0.1(3)
P1C C7C C8C C9C 179.21(17)
C7C C8C C9C C10C -1.3(3)
C8C C9C C10C C11C 1.4(4)
C9C C10C C11C C12C -0.1(4)
C10C C11C C12C C7C -1.1(4)
C8C C7C C12C C11C 1.1(3)
P1C C7C C12C C11C -178.05(18)
C12C C7C P1C O1C -21.2(2)
C8C C7C P1C O1C 159.68(17)
C12C C7C P1C C13C -146.58(17)
C8C C7C P1C C13C 34.3(2)
C12C C7C P1C C1C 99.33(18)
C8C C7C P1C C1C -79.77(19)
C6C C1C P1C O1C -138.90(18)
C2C C1C P1C O1C 38.42(18)
C6C C1C P1C C13C -13.1(2)
C2C C1C P1C C13C 164.20(16)
C6C C1C P1C C7C 100.62(19)
C2C C1C P1C C7C -82.07(18)
